data_1567167
loop_
_publ_author_name
'Zhang, Chang-Sheng'
'Shao, Ya-Ping'
'Zhang, Fu-Min'
'Han, Xue'
'Zhang, Xiao-Ming'
'Zhang, Kun'
'Tu, Yong-Qiang'

_publ_section_title
;
 Cu(ii)/SPDO complex catalyzed asymmetric Baeyer-Villiger oxidation of
 2-arylcyclobutanones and its application for the total synthesis of
 eupomatilones 5 and 6.
;
_journal_issue 28
_journal_name_full 'Chemical science'
_journal_page_first 8429
_journal_page_last 8435
_journal_paper_doi 10.1039/d2sc02079c
_journal_volume 13
_journal_year 2022
_chemical_absolute_configuration ad
_chemical_formula_moiety 'C16 H14 O2'
_chemical_formula_sum 'C16 H14 O2'
_chemical_formula_weight 238.288
_space_group_crystal_system orthorhombic
_space_group_IT_number 19
_space_group_name_Hall 'P 2ac 2ab'
_space_group_name_H-M_alt 'P 21 21 21'
_symmetry_Int_Tables_number 19
_atom_sites_solution_primary iterative
_audit_creation_date 2022-04-04
_audit_creation_method
;
Olex2 1.5-alpha
(compiled 2022.03.08 svn.r54f81f84 for OlexSys, GUI svn.r6487)
;
_audit_update_record
;
2022-04-04 deposited with the CCDC.	2022-06-22 downloaded from the CCDC.
;
_cell_angle_alpha 90
_cell_angle_beta 90
_cell_angle_gamma 90
_cell_formula_units_Z 4
_cell_length_a 5.9107(1)
_cell_length_b 13.8035(3)
_cell_length_c 15.3174(3)
_cell_measurement_reflns_used 5345
_cell_measurement_temperature 150.01(10)
_cell_measurement_theta_max 77.1430
_cell_measurement_theta_min 4.3250
_cell_volume 1249.72(4)
_computing_cell_refinement 'CrysAlisPro 1.171.41.103a (Rigaku OD, 2021)'
_computing_data_collection 'CrysAlisPro 1.171.41.103a (Rigaku OD, 2021)'
_computing_data_reduction 'CrysAlisPro 1.171.41.103a (Rigaku OD, 2021)'
_computing_molecular_graphics 'Olex2 1.5-alpha (Dolomanov et al., 2009)'
_computing_publication_material 'Olex2 1.5-alpha (Dolomanov et al., 2009)'
_computing_structure_refinement 'olex2.refine 1.5-alpha (Bourhis et al., 2015)'
_computing_structure_solution 'olex2.solve 1.5-alpha (Bourhis et al., 2015)'
_diffrn_ambient_environment N~2~
_diffrn_ambient_temperature 150.01(10)
_diffrn_detector 'Hybrid Pixel Array Detector'
_diffrn_detector_area_resol_mean 10.0000
_diffrn_detector_type HyPix
_diffrn_measured_fraction_theta_full 0.9970
_diffrn_measured_fraction_theta_max 0.9647
_diffrn_measurement_details
;
List of Runs (angles in degrees, time in seconds):

  # Type    Start    End  Width  t~exp~   \w     \q     \k     \f   Frames
#--------------------------------------------------------------------------
  1  \w    -24.00  27.00   0.50    0.05    --   47.57 -29.00  24.00  102
  2  \w    -27.00  21.00   0.50    0.05    --   47.57 -19.00 -90.00   96
  3  \w    -18.00  13.00   0.50    0.05    --   47.57 -19.00-120.00   62
  4  \w     61.00  94.00   0.50    0.05    --   47.57  29.00-174.00   66
  5  \w    118.00 172.00   0.50    0.05    --  107.75  57.00 -90.00  108
  6  \w   -112.00 -87.00   0.50    0.05    -- -100.00 -29.00  24.00   50
  7  \w    -92.00 -62.00   0.50    0.05    --  -47.57-155.00 157.00   60
  8  \w   -141.00-115.00   0.50    0.05    -- -100.00 -29.00  24.00   52
  9  \w   -173.00 -88.00   0.50    0.05    -- -100.00 -96.00-150.00  170
 10  \w    -69.00 -42.00   0.50    0.05    -- -100.00  57.00-180.00   54
 11  \w   -102.00 -62.00   0.50    0.05    -- -100.00 125.00 -90.00   80
 12  \w    -52.00 -27.00   0.50    0.05    -- -100.00 125.00 -90.00   50
 13  \w   -109.00 -28.00   0.50    0.05    -- -100.00 119.00  39.00  162
 14  \w     41.00  89.00   0.50    0.05    --  107.75 -99.00  90.00   96
 15  \w     41.00  97.00   0.50    0.05    --  107.75-125.00 -90.00  112
 16  \w     37.00  62.00   0.50    0.05    --  107.75 -57.00 -90.00   50
 17  \w     76.00 101.00   0.50    0.05    --  107.75 -77.00-150.00   50
 18  \w     35.00  60.00   0.50    0.05    --  107.75 -57.00-180.00   50
 19  \w     68.00 102.00   0.50    0.05    --  107.75 -77.00  60.00   68
;
_diffrn_measurement_device 'four-circle diffractometer'
_diffrn_measurement_device_type 'ROD, Synergy Custom system, HyPix'
_diffrn_measurement_method '\w scans'
_diffrn_orient_matrix_type 'CrysAlisPro convention (1999,Acta A55,543-557)'
_diffrn_orient_matrix_UB_11 0.0225478000
_diffrn_orient_matrix_UB_12 0.1106232000
_diffrn_orient_matrix_UB_13 -0.0094823000
_diffrn_orient_matrix_UB_21 0.2429600000
_diffrn_orient_matrix_UB_22 -0.0050348000
_diffrn_orient_matrix_UB_23 0.0362096000
_diffrn_orient_matrix_UB_31 0.0921175000
_diffrn_orient_matrix_UB_32 -0.0132365000
_diffrn_orient_matrix_UB_33 -0.0933578000
_diffrn_radiation_monochromator mirror
_diffrn_radiation_probe x-ray
_diffrn_radiation_type 'Cu K\a'
_diffrn_radiation_wavelength 1.54184
_diffrn_reflns_av_R_equivalents 0.0289
_diffrn_reflns_av_unetI/netI 0.0260
_diffrn_reflns_Laue_measured_fraction_full 0.9970
_diffrn_reflns_Laue_measured_fraction_max 0.9647
_diffrn_reflns_limit_h_max 7
_diffrn_reflns_limit_h_min -7
_diffrn_reflns_limit_k_max 17
_diffrn_reflns_limit_k_min -16
_diffrn_reflns_limit_l_max 14
_diffrn_reflns_limit_l_min -18
_diffrn_reflns_number 6468
_diffrn_reflns_point_group_measured_fraction_full 0.9956
_diffrn_reflns_point_group_measured_fraction_max 0.9353
_diffrn_reflns_theta_full 67.6840
_diffrn_reflns_theta_max 77.46
_diffrn_reflns_theta_min 4.31
_diffrn_source 'Rotating-anode X-ray tube'
_diffrn_source_type 'Rigaku (Cu) X-ray Source'
_exptl_absorpt_coefficient_mu 0.658
_exptl_absorpt_correction_T_max 1.00000
_exptl_absorpt_correction_T_min 0.66880
_exptl_absorpt_correction_type multi-scan
_exptl_absorpt_process_details
;
CrysAlisPro 1.171.41.103a (Rigaku Oxford Diffraction, 2021)
Empirical absorption correction using spherical harmonics,
implemented in SCALE3 ABSPACK scaling algorithm.
;
_exptl_crystal_colour 'clear light colourless'
_exptl_crystal_colour_lustre clear
_exptl_crystal_colour_modifier light
_exptl_crystal_colour_primary colourless
_exptl_crystal_density_diffrn 1.266
_exptl_crystal_description plate
_exptl_crystal_F_000 505.648
_exptl_crystal_size_max 0.15
_exptl_crystal_size_mid 0.12
_exptl_crystal_size_min 0.04
_refine_diff_density_max 0.6592
_refine_diff_density_min -0.2498
_refine_diff_density_rms 0.0521
_refine_ls_abs_structure_details 'Hooft, R.W.W., Straver, L.H., Spek, A.L. (2010). J. Appl. Cryst., 43, 665-668.'
_refine_ls_abs_structure_Flack -0.24(10)
_refine_ls_d_res_high 0.7898
_refine_ls_d_res_low 10.2541
_refine_ls_goodness_of_fit_ref 1.0551
_refine_ls_hydrogen_treatment constr
_refine_ls_matrix_type full
_refine_ls_number_constraints 27
_refine_ls_number_parameters 163
_refine_ls_number_reflns 2485
_refine_ls_number_restraints 0
_refine_ls_restrained_S_all 1.0551
_refine_ls_R_factor_all 0.0480
_refine_ls_R_factor_gt 0.0467
_refine_ls_shift/su_max 0.0007
_refine_ls_shift/su_mean 0.0001
_refine_ls_structure_factor_coef Fsqd
_refine_ls_weighting_details 'w=1/[\s^2^(Fo^2^)+(0.0669P)^2^+0.5666P] where P=(Fo^2^+2Fc^2^)/3'
_refine_ls_weighting_scheme calc
_refine_ls_wR_factor_gt 0.1230
_refine_ls_wR_factor_ref 0.1242
_reflns_Friedel_coverage 0.893
_reflns_limit_h_max 7
_reflns_limit_h_min -7
_reflns_limit_k_max 17
_reflns_limit_k_min -16
_reflns_limit_l_max 18
_reflns_limit_l_min -18
_reflns_number_gt 2400
_reflns_number_total 2485
_reflns_threshold_expression I>=2u(I)
_cod_data_source_file d2sc02079c2.cif
_cod_data_source_block zhangchangsheng_0621_auto
_cod_depositor_comments 'Adding full bibliography for 1567165--1567169.cif.'
_cod_original_sg_symbol_Hall ' P 2ac 2ab'
_cod_database_code 1567167
_olex2_refinement_description
;
1. Fixed Uiso
 At 1.2 times of:
  All C(H) groups, All C(H,H) groups
2.a Ternary CH refined with riding coordinates:
 C7(H7), C8(H8)
2.b Secondary CH2 refined with riding coordinates:
 C9(H9a,H9b)
2.c Aromatic/amide H refined with riding coordinates:
 C2(H2), C3(H3), C4(H4), C5(H5), C6(H6), C12(H12), C13(H13), C14(H14),
 C15(H15), C16(H16)
;
_olex2_submission_special_instructions 'No special instructions were received'
_oxdiff_exptl_absorpt_empirical_details
;
Empirical correction (ABSPACK) includes:
- Absorption correction using spherical harmonics
- Frame scaling
;
_oxdiff_exptl_absorpt_empirical_full_max 1.529
_oxdiff_exptl_absorpt_empirical_full_min 0.484

loop_
_space_group_symop_id
_space_group_symop_operation_xyz
1 x,y,z
2 x+1/2,-y+1/2,-z
3 -x,y+1/2,-z+1/2
4 -x+1/2,-y,z+1/2

loop_
_atom_site_label
_atom_site_type_symbol
_atom_site_fract_x
_atom_site_fract_y
_atom_site_fract_z
_atom_site_U_iso_or_equiv
_atom_site_adp_type
_atom_site_occupancy
_atom_site_refinement_flags_posn
O1 O 0.3674(3) 0.61592(10) 0.44479(9) 0.0319(4) Uani 1.000000 .
O2 O 0.2393(3) 0.76530(11) 0.46257(12) 0.0429(4) Uani 1.000000 .
C1 C 0.4251(3) 0.44185(13) 0.45416(12) 0.0239(4) Uani 1.000000 .
C2 C 0.2328(4) 0.41966(15) 0.40471(13) 0.0286(4) Uani 1.000000 .
H2 H 0.1142(4) 0.46569(15) 0.39909(13) 0.0344(5) Uiso 1.000000 R
C3 C 0.2160(4) 0.33026(15) 0.36397(14) 0.0333(5) Uani 1.000000 .
H3 H 0.0864(4) 0.31554(15) 0.32977(14) 0.0399(6) Uiso 1.000000 R
C4 C 0.3862(4) 0.26245(16) 0.37273(14) 0.0354(5) Uani 1.000000 .
H4 H 0.3733(4) 0.20127(16) 0.34475(14) 0.0425(6) Uiso 1.000000 R
C5 C 0.5759(4) 0.28368(16) 0.42238(15) 0.0354(5) Uani 1.000000 .
H5 H 0.6925(4) 0.23691(16) 0.42898(15) 0.0425(6) Uiso 1.000000 R
C6 C 0.5947(4) 0.37348(15) 0.46239(13) 0.0303(4) Uani 1.000000 .
H6 H 0.7256(4) 0.38816(15) 0.49584(13) 0.0364(5) Uiso 1.000000 R
C7 C 0.4488(3) 0.53787(13) 0.49950(12) 0.0245(4) Uani 1.000000 .
H7 H 0.6128(3) 0.54919(13) 0.51190(12) 0.0294(5) Uiso 1.000000 R
C8 C 0.3157(3) 0.54763(14) 0.58622(12) 0.0237(4) Uani 1.000000 .
H8 H 0.1676(3) 0.51324(14) 0.58007(12) 0.0284(5) Uiso 1.000000 R
C9 C 0.2719(4) 0.65627(14) 0.58993(13) 0.0295(4) Uani 1.000000 .
H9a H 0.1202(4) 0.67009(14) 0.61429(13) 0.0354(5) Uiso 1.000000 R
H9b H 0.3874(4) 0.68934(14) 0.62604(13) 0.0354(5) Uiso 1.000000 R
C10 C 0.2873(4) 0.68830(15) 0.49534(16) 0.0336(5) Uani 1.000000 .
C11 C 0.4436(3) 0.50418(14) 0.66191(12) 0.0239(4) Uani 1.000000 .
C12 C 0.3627(4) 0.42177(14) 0.70368(12) 0.0283(4) Uani 1.000000 .
H12 H 0.2221(4) 0.39476(14) 0.68603(12) 0.0340(5) Uiso 1.000000 R
C13 C 0.4836(5) 0.37822(17) 0.77071(13) 0.0369(5) Uani 1.000000 .
H13 H 0.4256(5) 0.32197(17) 0.79859(13) 0.0443(6) Uiso 1.000000 R
C14 C 0.6891(4) 0.41695(18) 0.79690(14) 0.0410(6) Uani 1.000000 .
H14 H 0.7732(4) 0.38699(18) 0.84233(14) 0.0492(7) Uiso 1.000000 R
C15 C 0.7711(4) 0.49961(19) 0.75646(14) 0.0378(5) Uani 1.000000 .
H15 H 0.9110(4) 0.52675(19) 0.77481(14) 0.0454(6) Uiso 1.000000 R
C16 C 0.6502(4) 0.54299(16) 0.68930(13) 0.0306(4) Uani 1.000000 .
H16 H 0.7083(4) 0.59943(16) 0.66177(13) 0.0367(5) Uiso 1.000000 R

loop_
_atom_site_aniso_label
_atom_site_aniso_U_11
_atom_site_aniso_U_22
_atom_site_aniso_U_33
_atom_site_aniso_U_12
_atom_site_aniso_U_13
_atom_site_aniso_U_23
O1 0.0438(8) 0.0246(7) 0.0272(7) -0.0006(6) -0.0038(6) 0.0035(6)
O2 0.0407(9) 0.0325(8) 0.0553(10) 0.0083(7) 0.0028(8) 0.0100(7)
C1 0.0322(9) 0.0213(9) 0.0180(8) -0.0010(8) -0.0005(7) 0.0022(7)
C2 0.0319(10) 0.0263(9) 0.0277(9) 0.0007(9) -0.0050(8) 0.0023(7)
C3 0.0399(12) 0.0308(10) 0.0292(10) -0.0048(9) -0.0075(9) -0.0026(8)
C4 0.0468(13) 0.0284(10) 0.0310(10) -0.0003(10) -0.0019(9) -0.0077(9)
C5 0.0400(11) 0.0285(11) 0.0378(11) 0.0073(10) -0.0031(9) -0.0059(9)
C6 0.0347(11) 0.0287(10) 0.0277(9) 0.0024(9) -0.0041(9) -0.0004(8)
C7 0.0309(9) 0.0213(9) 0.0214(8) -0.0005(8) -0.0016(7) 0.0019(7)
C8 0.0265(9) 0.0221(9) 0.0225(9) -0.0003(8) -0.0014(7) -0.0004(7)
C9 0.0318(10) 0.0230(9) 0.0337(10) 0.0039(8) 0.0045(9) -0.0038(8)
C10 0.0274(10) 0.0259(9) 0.0473(12) 0.0016(8) -0.0018(9) 0.0056(9)
C11 0.0271(9) 0.0249(9) 0.0196(8) 0.0032(8) 0.0011(7) -0.0043(7)
C12 0.0371(10) 0.0250(9) 0.0228(9) 0.0012(9) -0.0000(8) -0.0031(7)
C13 0.0570(14) 0.0307(11) 0.0232(9) 0.0091(10) 0.0033(10) 0.0003(8)
C14 0.0547(14) 0.0463(13) 0.0220(10) 0.0222(12) -0.0089(10) -0.0055(9)
C15 0.0347(11) 0.0521(12) 0.0267(10) 0.0087(10) -0.0060(9) -0.0117(9)
C16 0.0311(10) 0.0360(11) 0.0247(9) -0.0010(9) -0.0034(8) -0.0038(8)

loop_
_atom_type_symbol
_atom_type_scat_dispersion_real
_atom_type_scat_dispersion_imag
_atom_type_scat_Cromer_Mann_a1
_atom_type_scat_Cromer_Mann_a2
_atom_type_scat_Cromer_Mann_a3
_atom_type_scat_Cromer_Mann_a4
_atom_type_scat_Cromer_Mann_b1
_atom_type_scat_Cromer_Mann_b2
_atom_type_scat_Cromer_Mann_b3
_atom_type_scat_Cromer_Mann_b4
_atom_type_scat_Cromer_Mann_c
_atom_type_scat_source
_atom_type_scat_dispersion_source
C 0.01920 0.00962 2.31000 1.02000 1.58860 0.86500 20.84390 10.20750 0.56870 51.65120 0.21560 'International Tables Volume C Table 6.1.1.4 (pp. 500-502)' 'Henke, Gullikson and Davis, At. Data and Nucl. Data Tables, 1993, 54, 2'
H 0.00000 0.00000 0.49300 0.32291 0.14019 0.04081 10.51090 26.12570 3.14236 57.79970 0.00304 'International Tables Volume C Table 6.1.1.4 (pp. 500-502)' 'Henke, Gullikson and Davis, At. Data and Nucl. Data Tables, 1993, 54, 2'
O 0.05239 0.03377 3.04850 2.28680 1.54630 0.86700 13.27710 5.70110 0.32390 32.90890 0.25080 'International Tables Volume C Table 6.1.1.4 (pp. 500-502)' 'Henke, Gullikson and Davis, At. Data and Nucl. Data Tables, 1993, 54, 2'

loop_
_geom_angle_atom_site_label_1
_geom_angle_atom_site_label_2
_geom_angle_atom_site_label_3
_geom_angle
_geom_angle_site_symmetry_1
_geom_angle_site_symmetry_3
_geom_angle_publ_flag
C10 O1 C7 109.60(15) . . ?
C6 C1 C2 119.25(18) . . ?
C7 C1 C2 121.24(17) . . ?
C7 C1 C6 119.50(17) . . ?
H2 C2 C1 120.12(11) . . ?
C3 C2 C1 119.76(19) . . ?
C3 C2 H2 120.12(13) . . ?
H3 C3 C2 119.75(13) . . ?
C4 C3 C2 120.5(2) . . ?
C4 C3 H3 119.75(12) . . ?
H4 C4 C3 120.02(12) . . ?
C5 C4 C3 119.96(19) . . ?
C5 C4 H4 120.02(13) . . ?
H5 C5 C4 120.12(13) . . ?
C6 C5 C4 119.8(2) . . ?
C6 C5 H5 120.12(13) . . ?
C5 C6 C1 120.8(2) . . ?
H6 C6 C1 119.62(12) . . ?
H6 C6 C5 119.62(13) . . ?
C1 C7 O1 110.97(15) . . ?
H7 C7 O1 108.41(10) . . ?
H7 C7 C1 108.41(11) . . ?
C8 C7 O1 105.25(15) . . ?
C8 C7 C1 115.18(16) . . ?
C8 C7 H7 108.41(10) . . ?
H8 C8 C7 108.80(10) . . ?
C9 C8 C7 101.76(15) . . ?
C9 C8 H8 108.80(11) . . ?
C11 C8 C7 111.70(15) . . ?
C11 C8 H8 108.80(10) . . ?
C11 C8 C9 116.61(16) . . ?
H9a C9 C8 110.97(11) . . ?
H9b C9 C8 110.97(11) . . ?
H9b C9 H9a 109.0 . . ?
C10 C9 C8 103.96(16) . . ?
C10 C9 H9a 110.97(12) . . ?
C10 C9 H9b 110.97(12) . . ?
O2 C10 O1 119.7(2) . . ?
C9 C10 O1 110.66(16) . . ?
C9 C10 O2 129.7(2) . . ?
C12 C11 C8 120.45(17) . . ?
C16 C11 C8 121.07(18) . . ?
C16 C11 C12 118.42(18) . . ?
H12 C12 C11 119.40(12) . . ?
C13 C12 C11 121.2(2) . . ?
C13 C12 H12 119.40(14) . . ?
H13 C13 C12 120.06(14) . . ?
C14 C13 C12 119.9(2) . . ?
C14 C13 H13 120.06(14) . . ?
H14 C14 C13 120.17(14) . . ?
C15 C14 C13 119.7(2) . . ?
C15 C14 H14 120.17(14) . . ?
H15 C15 C14 119.80(14) . . ?
C16 C15 C14 120.4(2) . . ?
C16 C15 H15 119.80(15) . . ?
C15 C16 C11 120.4(2) . . ?
H16 C16 C11 119.78(12) . . ?
H16 C16 C15 119.78(15) . . ?

loop_
_geom_bond_atom_site_label_1
_geom_bond_atom_site_label_2
_geom_bond_distance
_geom_bond_site_symmetry_2
_geom_bond_publ_flag
O1 C7 1.447(2) . ?
O1 C10 1.350(3) . ?
O2 C10 1.209(3) . ?
C1 C2 1.400(3) . ?
C1 C6 1.382(3) . ?
C1 C7 1.503(3) . ?
C2 H2 0.9500 . ?
C2 C3 1.386(3) . ?
C3 H3 0.9500 . ?
C3 C4 1.381(3) . ?
C4 H4 0.9500 . ?
C4 C5 1.386(3) . ?
C5 H5 0.9500 . ?
C5 C6 1.387(3) . ?
C6 H6 0.9500 . ?
C7 H7 1.0000 . ?
C7 C8 1.550(3) . ?
C8 H8 1.0000 . ?
C8 C9 1.523(3) . ?
C8 C11 1.508(3) . ?
C9 H9a 0.9900 . ?
C9 H9b 0.9900 . ?
C9 C10 1.518(3) . ?
C11 C12 1.390(3) . ?
C11 C16 1.398(3) . ?
C12 H12 0.9500 . ?
C12 C13 1.388(3) . ?
C13 H13 0.9500 . ?
C13 C14 1.386(4) . ?
C14 H14 0.9500 . ?
C14 C15 1.386(4) . ?
C15 H15 0.9500 . ?
C15 C16 1.388(3) . ?
C16 H16 0.9500 . ?

loop_
_geom_torsion_atom_site_label_1
_geom_torsion_atom_site_label_2
_geom_torsion_atom_site_label_3
_geom_torsion_atom_site_label_4
_geom_torsion
_geom_torsion_site_symmetry_1
_geom_torsion_site_symmetry_2
_geom_torsion_site_symmetry_3
_geom_torsion_site_symmetry_4
_geom_torsion_publ_flag
O1 C7 C1 C2 -40.6(2) . . . . ?
O1 C7 C1 C6 140.35(17) . . . . ?
O1 C7 C8 C9 -29.57(16) . . . . ?
O1 C7 C8 C11 -154.69(14) . . . . ?
O1 C10 C9 C8 -9.71(19) . . . . ?
O2 C10 C9 C8 170.2(3) . . . . ?
C1 C2 C3 C4 0.9(2) . . . . ?
C1 C6 C5 C4 0.7(2) . . . . ?
C1 C7 C8 C9 -152.13(18) . . . . ?
C1 C7 C8 C11 82.75(18) . . . . ?
C2 C3 C4 C5 -0.2(3) . . . . ?
C3 C4 C5 C6 -0.6(3) . . . . ?
C7 C8 C9 C10 23.31(16) . . . . ?
C7 C8 C11 C12 -112.82(16) . . . . ?
C7 C8 C11 C16 64.40(18) . . . . ?
C8 C11 C12 C13 176.93(18) . . . . ?
C8 C11 C16 C15 -177.04(18) . . . . ?
C11 C12 C13 C14 -0.1(2) . . . . ?
C11 C16 C15 C14 0.3(2) . . . . ?
C12 C13 C14 C15 0.7(2) . . . . ?
C13 C14 C15 C16 -0.8(2) . . . . ?
